data_4323128
loop_
_publ_author_name
'Lucia Carlucci'
'Gianfranco Ciani'
'Davide M. Proserpio'
'Angelo Sironi'

_publ_section_title
;
 Polymeric Helical Motifs from the Self-Assembly of Silver Salts and
 Pyridazine
;
_journal_name_full 'Inorganic Chemistry'
_journal_page_first 5941
_journal_page_last 5943
_journal_paper_doi 10.1021/ic9805022
_journal_volume 37
_journal_year 1998
_chemical_formula_sum 'C5 H4 Ag F3 N2 O3 S'
_chemical_formula_weight 337.03
_space_group_IT_number 15
_symmetry_cell_setting monoclinic
_symmetry_space_group_name_Hall '-C 2yc'
_symmetry_space_group_name_H-M 'C 1 2/c 1'
_atom_sites_solution_hydrogens geom
_atom_sites_solution_primary direct
_atom_sites_solution_secondary difmap
_cell_angle_alpha 90.00
_cell_angle_beta 93.59(2)
_cell_angle_gamma 90.00
_cell_formula_units_Z 8
_cell_length_a 19.006(4)
_cell_length_b 5.398(3)
_cell_length_c 18.737(4)
_cell_measurement_reflns_used 25
_cell_measurement_temperature 293(2)
_cell_measurement_theta_max 11.
_cell_measurement_theta_min 8.
_cell_volume 1918.5(12)
_computing_molecular_graphics SCHAKAL
_computing_structure_refinement 'SHELXL-93 (Sheldrick, 1993)'
_computing_structure_solution SIR92
_diffrn_ambient_temperature 293(2)
_diffrn_measurement_device CAD4
_diffrn_measurement_method omega-scan
_diffrn_radiation_monochromator graphite
_diffrn_radiation_source 'fine-focus sealed tube'
_diffrn_radiation_type MoK\a
_diffrn_radiation_wavelength 0.71069
_diffrn_reflns_av_R_equivalents 0.0000
_diffrn_reflns_av_sigmaI/netI 0.0681
_diffrn_reflns_limit_h_max 22
_diffrn_reflns_limit_h_min -22
_diffrn_reflns_limit_k_max 6
_diffrn_reflns_limit_k_min 0
_diffrn_reflns_limit_l_max 22
_diffrn_reflns_limit_l_min 0
_diffrn_reflns_number 2083
_diffrn_reflns_theta_max 26
_diffrn_reflns_theta_min 3
_diffrn_standards_decay_% 0
_diffrn_standards_interval_time 2h
_diffrn_standards_number 3
_exptl_absorpt_coefficient_mu 2.353
_exptl_absorpt_correction_T_max 1.00
_exptl_absorpt_correction_T_min 0.87
_exptl_absorpt_correction_type psi-scan
_exptl_crystal_colour colourless
_exptl_crystal_density_diffrn 2.334
_exptl_crystal_description column
_exptl_crystal_F_000 1296
_exptl_crystal_size_max 0.256
_exptl_crystal_size_mid 0.064
_exptl_crystal_size_min 0.032
_refine_diff_density_max 0.508
_refine_diff_density_min -0.396
_refine_diff_density_rms 0.089
_refine_ls_extinction_method none
_refine_ls_goodness_of_fit_all 1.045
_refine_ls_hydrogen_treatment riding
_refine_ls_matrix_type full
_refine_ls_number_parameters 136
_refine_ls_number_reflns 1163
_refine_ls_number_restraints 0
_refine_ls_restrained_S_all 1.045
_refine_ls_R_factor_all 0.0343
_refine_ls_shift/esd_max 0.000
_refine_ls_shift/esd_mean 0.000
_refine_ls_structure_factor_coef Fsqd
_refine_ls_weighting_details 'w=1/[s^2^(Fo^2^)+(0.0416P)^2^+0.0000P] where P=(Fo^2^+2Fc^2^)/3'
_refine_ls_weighting_scheme calc
_refine_ls_wR_factor_all 0.0691
_reflns_number_observed 1119
_reflns_number_total 1873
_reflns_observed_criterion >1sigma(I)
_cod_data_source_file ic9805022_2.cif
_cod_data_source_block 2
_cod_depositor_comments
;
The following automatic conversions were performed:

'_refine_ls_weighting_scheme' value 'calc
w=1/[s^2^(Fo^2^)+(0.0416P)^2^+0.0000P] where P=(Fo^2^+2Fc^2^)/3' was
changed to 'calc'. New tag '_refine_ls_weighting_details' was
created. The value of the new tag was set to
'w=1/[s^2^(Fo^2^)+(0.0416P)^2^+0.0000P] where P=(Fo^2^+2Fc^2^)/3'.

Automatic conversion script
Id: cif_fix_values 3143 2015-03-26 13:38:13Z robertas 
;
_cod_database_code 4323128

loop_
_symmetry_equiv_pos_as_xyz
'x, y, z'
'-x, y, -z+1/2'
'x+1/2, y+1/2, z'
'-x+1/2, y+1/2, -z+1/2'
'-x, -y, -z'
'x, -y, z-1/2'
'-x+1/2, -y+1/2, -z'
'x+1/2, -y+1/2, z-1/2'

loop_
_atom_site_aniso_label
_atom_site_aniso_U_11
_atom_site_aniso_U_22
_atom_site_aniso_U_33
_atom_site_aniso_U_23
_atom_site_aniso_U_13
_atom_site_aniso_U_12
Ag 0.0626(3) 0.0450(3) 0.0383(2) 0.0062(3) 0.0110(2) -0.0061(3)
N1 0.044(3) 0.040(3) 0.034(2) 0.003(2) 0.005(2) 0.002(2)
C2 0.052(3) 0.037(4) 0.050(3) 0.007(3) 0.012(3) 0.003(3)
C3 0.063(4) 0.044(4) 0.051(3) -0.005(3) 0.025(3) 0.008(3)
C4 0.067(4) 0.059(5) 0.040(3) 0.001(3) 0.018(3) -0.008(4)
C5 0.060(4) 0.039(4) 0.034(3) 0.005(3) 0.004(3) -0.008(3)
N6 0.041(2) 0.037(3) 0.036(2) -0.002(2) 0.004(2) 0.000(2)
S 0.0527(8) 0.0370(8) 0.0421(8) -0.0019(8) -0.0018(6) 0.0034(8)
O1 0.063(3) 0.053(3) 0.052(2) 0.002(2) 0.004(2) -0.010(2)
O2 0.080(3) 0.067(3) 0.057(3) 0.020(3) 0.002(2) 0.011(3)
O3 0.114(4) 0.058(3) 0.073(3) -0.029(3) 0.003(3) -0.005(3)
C1 0.051(4) 0.091(6) 0.061(5) 0.015(5) 0.002(4) 0.007(4)
F1 0.094(3) 0.108(4) 0.117(4) -0.009(4) 0.031(3) 0.040(3)
F2 0.063(3) 0.154(6) 0.153(5) 0.028(5) 0.018(3) -0.040(4)
F3 0.069(3) 0.208(7) 0.088(3) 0.060(4) 0.005(2) 0.044(4)

loop_
_atom_site_label
_atom_site_type_symbol
_atom_site_fract_x
_atom_site_fract_y
_atom_site_fract_z
_atom_site_U_iso_or_equiv
_atom_site_thermal_displace_type
_atom_site_occupancy
_atom_site_calc_flag
_atom_site_refinement_flags
_atom_site_disorder_group
Ag Ag 0.21883(2) 0.11771(9) 0.21090(2) 0.0483(2) Uani 1 d . .
N1 N 0.1763(2) 0.0308(9) 0.3164(2) 0.0388(11) Uani 1 d . .
C2 C 0.1350(3) 0.1817(11) 0.3495(3) 0.046(2) Uani 1 d . .
H2 H 0.1160(3) 0.3174(11) 0.3245(3) 0.055 Uiso 1 calc R .
C3 C 0.1184(3) 0.1487(12) 0.4196(3) 0.052(2) Uani 1 d . .
H3 H 0.0896(3) 0.2601(12) 0.4418(3) 0.062 Uiso 1 calc R .
C4 C 0.1458(3) -0.0522(13) 0.4547(3) 0.055(2) Uani 1 d . .
H4 H 0.1362(3) -0.0841(13) 0.5019(3) 0.066 Uiso 1 calc R .
C5 C 0.1886(3) -0.2082(12) 0.4178(3) 0.044(2) Uani 1 d . .
H5 H 0.2076(3) -0.3471(12) 0.4413(3) 0.053 Uiso 1 calc R .
N6 N 0.2036(2) -0.1687(8) 0.3510(2) 0.0380(11) Uani 1 d . .
S S 0.13156(8) -0.3769(3) 0.13216(7) 0.0441(3) Uani 1 d . .
O1 O 0.1761(2) -0.1699(8) 0.1189(2) 0.0563(12) Uani 1 d . .
O2 O 0.1418(3) -0.4755(10) 0.2030(2) 0.0680(14) Uani 1 d . .
O3 O 0.1272(3) -0.5486(9) 0.0752(3) 0.082(2) Uani 1 d . .
C1 C 0.0442(4) -0.2455(17) 0.1309(4) 0.068(2) Uani 1 d . .
F1 F 0.0416(3) -0.0629(10) 0.1793(3) 0.106(2) Uani 1 d . .
F2 F -0.0035(3) -0.3990(11) 0.1460(3) 0.123(2) Uani 1 d . .
F3 F 0.0267(2) -0.1419(12) 0.0683(3) 0.122(2) Uani 1 d . .

loop_
_atom_type_symbol
_atom_type_description
_atom_type_scat_dispersion_real
_atom_type_scat_dispersion_imag
_atom_type_scat_source
C C 0.0033 0.0016 'International Tables Vol C Tables 4.2.6.8 and 6.1.1.4'
H H 0.0000 0.0000 'International Tables Vol C Tables 4.2.6.8 and 6.1.1.4'
N N 0.0061 0.0033 'International Tables Vol C Tables 4.2.6.8 and 6.1.1.4'
O O 0.0106 0.0060 'International Tables Vol C Tables 4.2.6.8 and 6.1.1.4'
F F 0.0171 0.0103 'International Tables Vol C Tables 4.2.6.8 and 6.1.1.4'
S S 0.1246 0.1234 'International Tables Vol C Tables 4.2.6.8 and 6.1.1.4'
Ag Ag -0.8971 1.1015 'International Tables Vol C Tables 4.2.6.8 and 6.1.1.4'

loop_
_geom_angle_atom_site_label_1
_geom_angle_atom_site_label_2
_geom_angle_atom_site_label_3
_geom_angle
_geom_angle_site_symmetry_1
_geom_angle_site_symmetry_3
_geom_angle_publ_flag
N1 Ag N6 148.2(2) . 4 ?
N1 Ag O1 111.8(2) . . ?
N6 Ag O1 99.4(2) 4 . ?
N1 Ag Ag 85.27(13) . 4 ?
N6 Ag Ag 64.91(12) 4 4 ?
O1 Ag Ag 161.31(11) . 4 ?
N1 Ag Ag 64.48(12) . 4_545 ?
N6 Ag Ag 115.14(12) 4 4_545 ?
O1 Ag Ag 83.42(11) . 4_545 ?
Ag Ag Ag 111.85(4) 4 4_545 ?
C2 N1 N6 119.6(4) . . ?
C2 N1 Ag 123.2(4) . . ?
N6 N1 Ag 116.4(3) . . ?
N1 C2 C3 123.2(6) . . ?
C4 C3 C2 117.5(5) . . ?
C3 C4 C5 117.7(6) . . ?
N6 C5 C4 122.9(6) . . ?
C5 N6 N1 119.1(5) . . ?
C5 N6 Ag 126.5(4) . 4_545 ?
N1 N6 Ag 114.1(3) . 4_545 ?
O3 S O2 117.1(3) . . ?
O3 S O1 112.8(3) . . ?
O2 S O1 113.7(3) . . ?
O3 S C1 103.7(4) . . ?
O2 S C1 103.3(3) . . ?
O1 S C1 104.1(3) . . ?
S O1 Ag 123.5(2) . . ?
F2 C1 F3 109.3(7) . . ?
F2 C1 F1 105.7(7) . . ?
F3 C1 F1 105.7(7) . . ?
F2 C1 S 114.1(6) . . ?
F3 C1 S 111.0(5) . . ?
F1 C1 S 110.6(5) . . ?

loop_
_geom_bond_atom_site_label_1
_geom_bond_atom_site_label_2
_geom_bond_distance
_geom_bond_site_symmetry_2
_geom_bond_publ_flag
Ag N1 2.232(4) . ?
Ag N6 2.249(4) 4 ?
Ag O1 2.422(4) . ?
Ag Ag 3.2584(14) 4 ?
Ag Ag 3.2585(14) 4_545 ?
N1 C2 1.314(7) . ?
N1 N6 1.345(6) . ?
C2 C3 1.380(8) . ?
C3 C4 1.355(8) . ?
C4 C5 1.385(8) . ?
C5 N6 1.319(6) . ?
N6 Ag 2.249(4) 4_545 ?
S O3 1.412(5) . ?
S O2 1.432(5) . ?
S O1 1.433(4) . ?
S C1 1.805(7) . ?
C1 F2 1.273(8) . ?
C1 F3 1.322(8) . ?
C1 F1 1.343(9) . ?
